data_4105061
loop_
_publ_author_name
'Gad Fuks'
'Nathalie Saffon'
'Laurent Maron'
'Guy Bertrand'
'Didier Bourissou'

_publ_section_title
;
 Ionic-Type Reactivity of
 1,3-Dibora-2,4-diphosphoniocyclobutane-1,3-diyls: Regio- and
 Stereoselective Addition of Hydracids
;
_journal_name_full 'Journal of the American Chemical Society'
_journal_page_first 13681
_journal_page_last 13689
_journal_paper_doi 10.1021/ja903746p
_journal_volume 131
_journal_year 2009
_chemical_formula_sum 'C21 H47 B2 F3 O3 P2 S'
_chemical_formula_weight 520.21
_chemical_name_systematic
; 
 ? 
;
_space_group_IT_number 9
_symmetry_cell_setting monoclinic
_symmetry_space_group_name_Hall 'C -2yc'
_symmetry_space_group_name_H-M 'C 1 c 1'
_atom_sites_solution_hydrogens geom
_atom_sites_solution_primary direct
_atom_sites_solution_secondary difmap
_audit_creation_method SHELXL-97
_cell_angle_alpha 90.00
_cell_angle_beta 108.8360(10)
_cell_angle_gamma 90.00
_cell_formula_units_Z 4
_cell_length_a 11.5692(7)
_cell_length_b 16.1596(10)
_cell_length_c 15.8662(10)
_cell_measurement_reflns_used 5331
_cell_measurement_temperature 173(2)
_cell_measurement_theta_max 26.386
_cell_measurement_theta_min 2.247
_cell_volume 2807.4(3)
_computing_cell_refinement 'Bruker SMART'
_computing_data_collection 'Bruker SMART'
_computing_data_reduction 'Bruker SHELXTL'
_computing_molecular_graphics 'Bruker SHELXTL'
_computing_publication_material 'Bruker SHELXTL'
_computing_structure_refinement 'SHELXL-97 (Sheldrick, 1997)'
_computing_structure_solution 'SHELXS-97 (Sheldrick, 1990)'
_diffrn_ambient_temperature 173(2)
_diffrn_measured_fraction_theta_full 0.994
_diffrn_measured_fraction_theta_max 0.994
_diffrn_measurement_device_type 'Bruker CCD detector'
_diffrn_measurement_method 'phi and omega scans'
_diffrn_radiation_monochromator graphite
_diffrn_radiation_source 'fine-focus sealed tube'
_diffrn_radiation_type MoK\a
_diffrn_radiation_wavelength 0.71073
_diffrn_reflns_av_R_equivalents 0.0254
_diffrn_reflns_av_sigmaI/netI 0.0339
_diffrn_reflns_limit_h_max 14
_diffrn_reflns_limit_h_min -13
_diffrn_reflns_limit_k_max 18
_diffrn_reflns_limit_k_min -20
_diffrn_reflns_limit_l_max 19
_diffrn_reflns_limit_l_min -16
_diffrn_reflns_number 8203
_diffrn_reflns_theta_full 26.39
_diffrn_reflns_theta_max 26.39
_diffrn_reflns_theta_min 2.25
_exptl_absorpt_coefficient_mu 0.269
_exptl_absorpt_correction_T_max 1.000000
_exptl_absorpt_correction_T_min 0.673330
_exptl_absorpt_correction_type multi-scan
_exptl_absorpt_process_details 'SADABS (Bruker-AXS)'
_exptl_crystal_colour colorless
_exptl_crystal_density_diffrn 1.231
_exptl_crystal_description plate
_exptl_crystal_F_000 1120
_exptl_crystal_size_max 0.6
_exptl_crystal_size_mid 0.4
_exptl_crystal_size_min 0.1
_refine_diff_density_max 0.344
_refine_diff_density_min -0.200
_refine_diff_density_rms 0.044
_refine_ls_abs_structure_details 'Flack H D (1983), Acta Cryst. A39, 876-881'
_refine_ls_abs_structure_Flack -0.03(6)
_refine_ls_extinction_method none
_refine_ls_goodness_of_fit_ref 1.039
_refine_ls_hydrogen_treatment mixed
_refine_ls_matrix_type full
_refine_ls_number_parameters 305
_refine_ls_number_reflns 4081
_refine_ls_number_restraints 2
_refine_ls_restrained_S_all 1.038
_refine_ls_R_factor_all 0.0344
_refine_ls_R_factor_gt 0.0313
_refine_ls_shift/su_max 0.000
_refine_ls_shift/su_mean 0.000
_refine_ls_structure_factor_coef Fsqd
_refine_ls_weighting_details 'calc w=1/[\s^2^(Fo^2^)+(0.0542P)^2^+0.1247P] where P=(Fo^2^+2Fc^2^)/3'
_refine_ls_weighting_scheme calc
_refine_ls_wR_factor_gt 0.0777
_refine_ls_wR_factor_ref 0.0798
_reflns_number_gt 3848
_reflns_number_total 4081
_reflns_threshold_expression >2sigma(I)
_cod_data_source_file ja903746p_si_005.cif
_cod_data_source_block gad2am
_cod_depositor_comments
;
The following automatic conversions were performed:

'_exptl_absorpt_correction_type' value 'multi-scans' was replaced
with the value 'multi-scan' as specified in the replacement file
'src/cod-tools/trunk/data/replacement-values/replacement_values.lst'.

Automatic conversion script
Id: cif_fix_values 5376 2017-05-30 11:51:03Z andrius 
;
_cod_database_code 4105061

loop_
_symmetry_equiv_pos_as_xyz
'x, y, z'
'x, -y, z+1/2'
'x+1/2, y+1/2, z'
'x+1/2, -y+1/2, z+1/2'

loop_
_atom_site_label
_atom_site_type_symbol
_atom_site_fract_x
_atom_site_fract_y
_atom_site_fract_z
_atom_site_U_iso_or_equiv
_atom_site_adp_type
_atom_site_occupancy
_atom_site_symmetry_multiplicity
_atom_site_calc_flag
_atom_site_refinement_flags
B1 B -0.0533(2) 0.39715(15) 0.12124(18) 0.0207(5) Uani 1 1 d .
C1 C -0.1577(2) 0.44130(14) 0.04125(17) 0.0249(5) Uani 1 1 d .
H1A H -0.1947 0.4848 0.0683 0.030 Uiso 1 1 calc R
H1B H -0.1161 0.4700 0.0040 0.030 Uiso 1 1 calc R
C2 C -0.2644(2) 0.39092(16) -0.02275(19) 0.0338(6) Uani 1 1 d .
H2 H -0.2297 0.3582 -0.0624 0.041 Uiso 1 1 calc R
C3 C -0.3254(3) 0.3300(2) 0.0220(3) 0.0543(8) Uani 1 1 d .
H3A H -0.3663 0.3602 0.0578 0.081 Uiso 1 1 calc R
H3B H -0.2636 0.2930 0.0606 0.081 Uiso 1 1 calc R
H3C H -0.3857 0.2973 -0.0235 0.081 Uiso 1 1 calc R
C4 C -0.3588(3) 0.4500(2) -0.0823(2) 0.0541(9) Uani 1 1 d .
H4A H -0.4241 0.4180 -0.1246 0.081 Uiso 1 1 calc R
H4B H -0.3195 0.4856 -0.1151 0.081 Uiso 1 1 calc R
H4C H -0.3935 0.4843 -0.0455 0.081 Uiso 1 1 calc R
S1 S -0.16495(5) 0.41253(4) 0.25170(4) 0.02921(15) Uani 1 1 d .
O1 O -0.09945(16) 0.36641(10) 0.19726(11) 0.0261(4) Uani 1 1 d .
O2 O -0.0853(2) 0.46570(13) 0.31615(16) 0.0444(5) Uani 1 1 d .
O3 O -0.2817(2) 0.44243(13) 0.20171(16) 0.0467(5) Uani 1 1 d .
C5 C -0.1907(3) 0.32282(18) 0.3143(2) 0.0399(7) Uani 1 1 d .
F1 F -0.08744(19) 0.28485(12) 0.35638(13) 0.0552(5) Uani 1 1 d .
F2 F -0.2417(2) 0.34829(13) 0.37259(16) 0.0689(7) Uani 1 1 d .
F3 F -0.26447(19) 0.26885(12) 0.25950(15) 0.0593(5) Uani 1 1 d .
B2 B 0.1748(2) 0.38668(15) 0.09785(18) 0.0204(5) Uani 1 1 d .
C6 C 0.3163(2) 0.37458(14) 0.10509(16) 0.0246(5) Uani 1 1 d .
C7 C 0.3268(3) 0.31539(18) 0.0320(2) 0.0386(7) Uani 1 1 d .
H7A H 0.4126 0.3109 0.0351 0.058 Uiso 1 1 calc R
H7B H 0.2784 0.3369 -0.0265 0.058 Uiso 1 1 calc R
H7C H 0.2961 0.2606 0.0408 0.058 Uiso 1 1 calc R
C8 C 0.3675(3) 0.45928(15) 0.0894(2) 0.0359(6) Uani 1 1 d .
H8A H 0.3593 0.4990 0.1338 0.054 Uiso 1 1 calc R
H8B H 0.3218 0.4793 0.0296 0.054 Uiso 1 1 calc R
H8C H 0.4539 0.4534 0.0948 0.054 Uiso 1 1 calc R
C9 C 0.4011(3) 0.34216(17) 0.1946(2) 0.0351(6) Uani 1 1 d .
H9A H 0.3744 0.2868 0.2056 0.053 Uiso 1 1 calc R
H9B H 0.3981 0.3797 0.2424 0.053 Uiso 1 1 calc R
H9C H 0.4849 0.3393 0.1928 0.053 Uiso 1 1 calc R
P1 P 0.04515(5) 0.30407(3) 0.09154(4) 0.02009(13) Uani 1 1 d .
C10 C -0.0230(2) 0.25474(15) -0.01982(17) 0.0284(5) Uani 1 1 d .
H10 H -0.1105 0.2426 -0.0270 0.034 Uiso 1 1 calc R
C11 C -0.0221(3) 0.31378(18) -0.09506(18) 0.0371(6) Uani 1 1 d .
H11A H 0.0617 0.3201 -0.0961 0.056 Uiso 1 1 calc R
H11B H -0.0537 0.3679 -0.0851 0.056 Uiso 1 1 calc R
H11C H -0.0736 0.2912 -0.1522 0.056 Uiso 1 1 calc R
C12 C 0.0368(3) 0.17271(17) -0.0307(2) 0.0390(6) Uani 1 1 d .
H12A H 0.0000 0.1524 -0.0917 0.059 Uiso 1 1 calc R
H12B H 0.0243 0.1320 0.0112 0.059 Uiso 1 1 calc R
H12C H 0.1246 0.1813 -0.0187 0.059 Uiso 1 1 calc R
C13 C 0.0639(3) 0.22163(14) 0.17647(18) 0.0289(5) Uani 1 1 d .
H13 H 0.0799 0.2511 0.2345 0.035 Uiso 1 1 calc R
C14 C -0.0552(3) 0.17317(16) 0.1620(2) 0.0395(7) Uani 1 1 d .
H14A H -0.0724 0.1394 0.1081 0.059 Uiso 1 1 calc R
H14B H -0.1226 0.2120 0.1554 0.059 Uiso 1 1 calc R
H14C H -0.0466 0.1372 0.2134 0.059 Uiso 1 1 calc R
C15 C 0.1717(3) 0.16324(17) 0.1895(2) 0.0432(7) Uani 1 1 d .
H15A H 0.1873 0.1331 0.2457 0.065 Uiso 1 1 calc R
H15B H 0.2443 0.1953 0.1912 0.065 Uiso 1 1 calc R
H15C H 0.1528 0.1237 0.1401 0.065 Uiso 1 1 calc R
P2 P 0.10620(5) 0.46141(3) 0.16802(4) 0.01966(13) Uani 1 1 d .
C16 C 0.1764(2) 0.46689(14) 0.29149(16) 0.0262(5) Uani 1 1 d .
H16 H 0.1173 0.4968 0.3148 0.031 Uiso 1 1 calc R
C17 C 0.2953(3) 0.51704(17) 0.31946(19) 0.0359(6) Uani 1 1 d .
H17A H 0.3346 0.5125 0.3840 0.054 Uiso 1 1 calc R
H17B H 0.2769 0.5752 0.3033 0.054 Uiso 1 1 calc R
H17C H 0.3503 0.4954 0.2890 0.054 Uiso 1 1 calc R
C18 C 0.1973(2) 0.38153(16) 0.33559(18) 0.0310(5) Uani 1 1 d .
H18A H 0.2441 0.3470 0.3074 0.046 Uiso 1 1 calc R
H18B H 0.1183 0.3553 0.3285 0.046 Uiso 1 1 calc R
H18C H 0.2428 0.3876 0.3991 0.046 Uiso 1 1 calc R
C19 C 0.1018(2) 0.57275(14) 0.13667(18) 0.0299(5) Uani 1 1 d .
H19 H 0.1856 0.5952 0.1667 0.036 Uiso 1 1 calc R
C20 C 0.0157(3) 0.62074(16) 0.1745(3) 0.0492(8) Uani 1 1 d .
H20A H 0.0213 0.6800 0.1631 0.074 Uiso 1 1 calc R
H20B H 0.0389 0.6111 0.2388 0.074 Uiso 1 1 calc R
H20C H -0.0684 0.6019 0.1457 0.074 Uiso 1 1 calc R
C21 C 0.0727(3) 0.58946(16) 0.0374(2) 0.0434(7) Uani 1 1 d .
H21A H -0.0121 0.5740 0.0058 0.065 Uiso 1 1 calc R
H21B H 0.1275 0.5567 0.0146 0.065 Uiso 1 1 calc R
H21C H 0.0842 0.6484 0.0281 0.065 Uiso 1 1 calc R
H1 H 0.119(3) 0.419(2) 0.034(2) 0.052 Uiso 1 1 d .

loop_
_atom_site_aniso_label
_atom_site_aniso_U_11
_atom_site_aniso_U_22
_atom_site_aniso_U_33
_atom_site_aniso_U_23
_atom_site_aniso_U_13
_atom_site_aniso_U_12
B1 0.0205(13) 0.0227(11) 0.0192(13) -0.0020(10) 0.0066(10) -0.0006(10)
C1 0.0221(12) 0.0253(11) 0.0258(12) -0.0005(9) 0.0057(10) 0.0008(9)
C2 0.0238(13) 0.0400(14) 0.0326(14) -0.0051(11) 0.0024(11) 0.0004(11)
C3 0.0431(19) 0.060(2) 0.050(2) -0.0011(16) 0.0023(15) -0.0195(16)
C4 0.0368(18) 0.0557(18) 0.051(2) -0.0026(16) -0.0114(15) 0.0060(14)
S1 0.0302(3) 0.0311(3) 0.0313(3) -0.0010(3) 0.0168(3) 0.0007(3)
O1 0.0296(9) 0.0272(8) 0.0252(9) 0.0012(7) 0.0140(8) 0.0011(7)
O2 0.0464(12) 0.0473(11) 0.0464(13) -0.0184(9) 0.0248(10) -0.0123(9)
O3 0.0419(13) 0.0536(12) 0.0485(13) 0.0030(10) 0.0199(11) 0.0155(10)
C5 0.0423(17) 0.0423(14) 0.0444(17) 0.0052(13) 0.0267(14) -0.0008(13)
F1 0.0585(12) 0.0611(11) 0.0481(12) 0.0225(9) 0.0198(9) 0.0103(9)
F2 0.0920(17) 0.0716(13) 0.0723(15) 0.0115(11) 0.0672(14) 0.0056(12)
F3 0.0562(12) 0.0485(10) 0.0791(16) 0.0020(10) 0.0303(11) -0.0195(9)
B2 0.0232(13) 0.0191(11) 0.0192(13) -0.0020(9) 0.0072(10) -0.0003(10)
C6 0.0239(12) 0.0251(11) 0.0267(13) 0.0000(9) 0.0110(10) -0.0001(9)
C7 0.0344(16) 0.0441(15) 0.0421(17) -0.0142(13) 0.0191(13) -0.0008(12)
C8 0.0355(15) 0.0322(13) 0.0460(17) 0.0010(12) 0.0217(13) -0.0079(11)
C9 0.0268(14) 0.0386(14) 0.0379(16) 0.0029(12) 0.0076(12) 0.0040(11)
P1 0.0220(3) 0.0179(2) 0.0202(3) -0.0022(2) 0.0067(2) -0.0014(2)
C10 0.0248(13) 0.0322(12) 0.0261(13) -0.0111(10) 0.0055(10) -0.0042(10)
C11 0.0374(16) 0.0482(15) 0.0218(13) -0.0061(12) 0.0043(11) -0.0011(12)
C12 0.0411(17) 0.0368(13) 0.0385(16) -0.0163(12) 0.0119(13) -0.0002(12)
C13 0.0374(14) 0.0214(11) 0.0264(13) 0.0028(9) 0.0083(11) -0.0017(10)
C14 0.0440(17) 0.0279(12) 0.0507(19) 0.0045(11) 0.0211(14) -0.0076(11)
C15 0.0417(18) 0.0301(13) 0.0524(19) 0.0129(13) 0.0078(14) 0.0041(12)
P2 0.0212(3) 0.0184(2) 0.0191(3) -0.0016(2) 0.0061(2) -0.0002(2)
C16 0.0273(13) 0.0308(12) 0.0193(12) -0.0050(9) 0.0058(10) -0.0019(10)
C17 0.0356(15) 0.0418(14) 0.0265(13) -0.0091(11) 0.0048(11) -0.0088(12)
C18 0.0305(14) 0.0379(13) 0.0227(13) 0.0004(11) 0.0060(10) -0.0008(11)
C19 0.0319(14) 0.0199(10) 0.0351(15) -0.0020(10) 0.0067(12) -0.0026(10)
C20 0.061(2) 0.0243(13) 0.068(2) -0.0030(13) 0.0293(18) 0.0109(13)
C21 0.058(2) 0.0278(13) 0.0431(18) 0.0133(12) 0.0139(15) 0.0003(13)

loop_
_atom_type_symbol
_atom_type_description
_atom_type_scat_dispersion_real
_atom_type_scat_dispersion_imag
_atom_type_scat_source
C C 0.0033 0.0016 'International Tables Vol C Tables 4.2.6.8 and 6.1.1.4'
H H 0.0000 0.0000 'International Tables Vol C Tables 4.2.6.8 and 6.1.1.4'
B B 0.0013 0.0007 'International Tables Vol C Tables 4.2.6.8 and 6.1.1.4'
O O 0.0106 0.0060 'International Tables Vol C Tables 4.2.6.8 and 6.1.1.4'
F F 0.0171 0.0103 'International Tables Vol C Tables 4.2.6.8 and 6.1.1.4'
P P 0.1023 0.0942 'International Tables Vol C Tables 4.2.6.8 and 6.1.1.4'
S S 0.1246 0.1234 'International Tables Vol C Tables 4.2.6.8 and 6.1.1.4'

loop_
_geom_angle_atom_site_label_1
_geom_angle_atom_site_label_2
_geom_angle_atom_site_label_3
_geom_angle
O1 B1 C1 113.36(19)
O1 B1 P1 107.63(14)
C1 B1 P1 118.66(17)
O1 B1 P2 112.27(16)
C1 B1 P2 114.99(16)
P1 B1 P2 87.25(10)
C2 C1 B1 121.3(2)
C3 C2 C4 110.4(3)
C3 C2 C1 115.3(2)
C4 C2 C1 109.7(2)
O3 S1 O2 118.49(13)
O3 S1 O1 114.30(12)
O2 S1 O1 112.29(11)
O3 S1 C5 106.32(14)
O2 S1 C5 105.61(15)
O1 S1 C5 96.80(11)
S1 O1 B1 130.31(14)
F2 C5 F1 109.2(3)
F2 C5 F3 109.1(3)
F1 C5 F3 108.2(2)
F2 C5 S1 108.8(2)
F1 C5 S1 111.3(2)
F3 C5 S1 110.3(2)
C6 B2 P2 128.06(17)
C6 B2 P1 130.81(17)
P2 B2 P1 90.29(10)
C9 C6 C7 107.6(2)
C9 C6 C8 106.7(2)
C7 C6 C8 107.6(2)
C9 C6 B2 116.0(2)
C7 C6 B2 110.3(2)
C8 C6 B2 108.3(2)
C13 P1 C10 107.18(12)
C13 P1 B2 122.43(12)
C10 P1 B2 114.61(11)
C13 P1 B1 107.80(11)
C10 P1 B1 116.02(12)
B2 P1 B1 87.79(10)
C11 C10 C12 109.5(2)
C11 C10 P1 111.41(17)
C12 C10 P1 114.1(2)
C15 C13 C14 111.1(2)
C15 C13 P1 116.21(19)
C14 C13 P1 111.6(2)
C19 P2 C16 101.52(11)
C19 P2 B2 114.93(11)
C16 P2 B2 120.23(11)
C19 P2 B1 116.84(11)
C16 P2 B1 116.29(11)
B2 P2 B1 87.97(10)
C18 C16 C17 110.4(2)
C18 C16 P2 112.86(17)
C17 C16 P2 112.01(17)
C21 C19 C20 111.1(2)
C21 C19 P2 115.14(17)
C20 C19 P2 110.51(18)

loop_
_geom_bond_atom_site_label_1
_geom_bond_atom_site_label_2
_geom_bond_distance
B1 O1 1.550(3)
B1 C1 1.609(4)
B1 P1 2.032(2)
B1 P2 2.037(3)
C1 C2 1.552(4)
C2 C3 1.515(4)
C2 C4 1.527(4)
S1 O3 1.413(2)
S1 O2 1.423(2)
S1 O1 1.5161(16)
S1 C5 1.835(3)
C5 F2 1.314(3)
C5 F1 1.317(4)
C5 F3 1.328(4)
B2 C6 1.615(3)
B2 P2 1.974(2)
B2 P1 1.986(3)
C6 C9 1.534(4)
C6 C7 1.538(3)
C6 C8 1.544(3)
P1 C13 1.857(2)
P1 C10 1.865(3)
C10 C11 1.531(4)
C10 C12 1.531(4)
C13 C15 1.524(4)
C13 C14 1.537(4)
P2 C19 1.863(2)
P2 C16 1.865(2)
C16 C18 1.530(3)
C16 C17 1.533(4)
C19 C21 1.524(4)
C19 C20 1.529(4)
